data_2004532
loop_
_publ_author_name
'Dupont, L.'
'Pirotte, B.'
'De Tullio, P.'
'Delarge, J.'

_publ_contact_author
;
           Dr L. Dupont
           Unit\'e de Cristallographie
           Institut de Physique B5
           Universit\'e de Li\`ege au Sart Tilman
           B-4000 Li\`ege, Belgium
;
_publ_section_title
;
 Absolute Configuration of (<i>R</i>)-1-Phenylethylammonium
 (<i>S</i>)-2-(6-Methoxy-2-naphthyl)propionate
;
_journal_issue 2
_journal_name_full 'Acta Crystallographica Section C'
_journal_page_first 393
_journal_page_last 395
_journal_paper_doi 10.1107/S0108270195011954
_journal_volume 52
_journal_year 1996
_chemical_formula_moiety 'C8 H12 N 1+, C14 H13 O3 1-'
_chemical_formula_sum 'C22 H25 N O3'
_chemical_formula_weight 351.43
_chemical_name_systematic
;
(R)-1-Phenylethylaminium (S)-2-(6-methoxy-2-naphthyl)propionate
;
_space_group_IT_number 4
_symmetry_cell_setting monoclinic
_symmetry_space_group_name_Hall 'P 2yb'
_symmetry_space_group_name_H-M 'P 1 21 1'
_audit_creation_method SHELXL
_cell_angle_alpha 90.00
_cell_angle_beta 94.462(14)
_cell_angle_gamma 90.00
_cell_formula_units_Z 2
_cell_length_a 11.6395(9)
_cell_length_b 5.9814(6)
_cell_length_c 13.6907(9)
_cell_measurement_reflns_used 25
_cell_measurement_temperature 293(2)
_cell_measurement_theta_max 31.040
_cell_measurement_theta_min 24.603
_cell_volume 950.26(14)
_computing_cell_refinement 'DIF4 (Stoe & Cie, 1987a)'
_computing_data_collection 'DIF4 (Stoe & Cie, 1987a)'
_computing_data_reduction 'REDU4 (Stoe & Cie, 1987b)'
_computing_molecular_graphics 'ORTEPII (Johnson, 1976)'
_computing_publication_material SHELXL-93
_computing_structure_refinement 'SHELXL-93 (Sheldrick, 1993)'
_computing_structure_solution 'SHELXS-86 (Sheldrick, 1990)'
_diffrn_ambient_temperature 293(2)
_diffrn_measurement_device 'Stoe Siemens AED 4-circle diffractometer'
_diffrn_measurement_method \w-scan
_diffrn_radiation_monochromator graphite
_diffrn_radiation_source 'fine-focus sealed tube'
_diffrn_radiation_type CuK\a
_diffrn_radiation_wavelength 1.5418
_diffrn_reflns_av_R_equivalents 0.0213
_diffrn_reflns_av_sigmaI/netI 0.0335
_diffrn_reflns_limit_h_max 12
_diffrn_reflns_limit_h_min -12
_diffrn_reflns_limit_k_max 6
_diffrn_reflns_limit_k_min 0
_diffrn_reflns_limit_l_max 14
_diffrn_reflns_limit_l_min 0
_diffrn_reflns_number 1529
_diffrn_reflns_theta_max 57.53
_diffrn_reflns_theta_min 3.24
_diffrn_standards_decay_% 5.0
_diffrn_standards_interval_time '60 min'
_diffrn_standards_number 2
_exptl_absorpt_coefficient_mu 0.648
_exptl_absorpt_correction_T_max 0.9944
_exptl_absorpt_correction_T_min 0.8021
_exptl_absorpt_correction_type 'semi-empirical, \y scan (Stoe & Cie, 1987c)'
_exptl_crystal_colour colourless
_exptl_crystal_density_diffrn 1.228
_exptl_crystal_density_method 'not measured'
_exptl_crystal_description plate
_exptl_crystal_F_000 376
_exptl_crystal_size_max 0.53
_exptl_crystal_size_mid 0.27
_exptl_crystal_size_min 0.19
_refine_diff_density_max 0.132
_refine_diff_density_min -0.160
_refine_ls_abs_structure_details 'Flack (1983)'
_refine_ls_abs_structure_Flack -0.0(4)
_refine_ls_extinction_coef 0.0072(12)
_refine_ls_extinction_method 'SHELXL93 (Sheldrick, 1993)'
_refine_ls_goodness_of_fit_all 0.944
_refine_ls_goodness_of_fit_obs 1.056
_refine_ls_hydrogen_treatment
;
H atoms were included as riding atoms
;
_refine_ls_matrix_type full
_refine_ls_number_parameters 248
_refine_ls_number_reflns 1459
_refine_ls_number_restraints 1
_refine_ls_restrained_S_all 0.944
_refine_ls_restrained_S_obs 1.055
_refine_ls_R_factor_all 0.0564
_refine_ls_R_factor_obs 0.0376
_refine_ls_shift/esd_max 0.000
_refine_ls_shift/esd_mean 0.000
_refine_ls_structure_factor_coef Fsqd
_refine_ls_weighting_details 'w = 1/[\s^2^(F~o~^2^)+(0.0716P)^2^] where P=(F~o~^2^+2F~c~^2^)/3'
_refine_ls_weighting_scheme calc
_refine_ls_wR_factor_all 0.0946
_refine_ls_wR_factor_obs 0.0879
_reflns_number_observed 1081
_reflns_number_total 1459
_reflns_observed_criterion >2sigma(I)
_cod_data_source_file pa1198.cif
_cod_data_source_block sm0161
_cod_depositor_comments
;
The following automatic conversions were performed:

'_refine_ls_weighting_scheme' value 'w =
1/[\s^2^(F~o~^2^)+(0.0716P)^2^] where P=(F~o~^2^+2F~c~^2^)/3' was
changed to 'calc'. New tag '_refine_ls_weighting_details' was
created. The value of the new tag was set to 'w =
1/[\s^2^(F~o~^2^)+(0.0716P)^2^] where P=(F~o~^2^+2F~c~^2^)/3'.

Automatic conversion script
Id: cif_fix_values 3143 2015-03-26 13:38:13Z robertas 
;
_cod_original_sg_symbol_H-M 'P 21'
_cod_database_code 2004532
_cod_database_fobs_code 2004532

loop_
_symmetry_equiv_pos_as_xyz
'x, y, z'
'-x, y+1/2, -z'

loop_
_atom_site_aniso_label
_atom_site_aniso_U_11
_atom_site_aniso_U_22
_atom_site_aniso_U_33
_atom_site_aniso_U_12
_atom_site_aniso_U_13
_atom_site_aniso_U_23
C1 0.076(2) 0.089(3) 0.065(2) 0.013(3) -0.013(2) 0.011(3)
O2 0.061(2) 0.082(2) 0.0686(15) 0.006(2) -0.0068(11) 0.001(2)
C3 0.058(2) 0.065(3) 0.048(2) -0.002(2) -0.003(2) -0.007(2)
C4 0.067(2) 0.059(3) 0.066(2) -0.007(2) 0.001(2) 0.004(2)
C5 0.068(2) 0.050(2) 0.069(2) -0.007(2) -0.001(2) 0.008(2)
C6 0.065(2) 0.046(2) 0.044(2) -0.004(2) 0.0002(15) 0.001(2)
C7 0.063(2) 0.049(2) 0.044(2) -0.003(2) -0.0054(14) 0.005(2)
C8 0.064(2) 0.046(2) 0.035(2) -0.003(2) -0.0022(14) 0.002(2)
C9 0.069(2) 0.054(2) 0.053(2) -0.011(2) 0.002(2) 0.012(2)
C10 0.077(3) 0.051(2) 0.054(2) 0.001(2) -0.003(2) 0.016(2)
C11 0.064(2) 0.045(2) 0.042(2) -0.001(2) 0.0024(14) 0.003(2)
C12 0.067(2) 0.054(2) 0.051(2) 0.003(2) -0.005(2) 0.002(2)
C13 0.059(2) 0.052(2) 0.042(2) -0.012(2) -0.0040(14) 0.005(2)
C14 0.066(2) 0.095(3) 0.050(2) -0.001(2) 0.004(2) 0.011(2)
C15 0.055(2) 0.057(2) 0.041(2) -0.006(2) -0.0086(14) 0.002(2)
O16 0.093(2) 0.051(2) 0.0556(14) -0.0015(15) -0.0035(12) 0.0041(13)
O17 0.086(2) 0.063(2) 0.0410(12) -0.0174(15) -0.0076(10) -0.0009(12)
N1A 0.068(2) 0.053(2) 0.0410(14) -0.005(2) -0.0021(13) -0.001(2)
C2A 0.065(2) 0.062(2) 0.057(2) -0.010(2) -0.002(2) 0.000(2)
C3A 0.087(3) 0.133(5) 0.078(3) 0.005(3) 0.017(2) 0.041(3)
C4A 0.058(2) 0.069(2) 0.047(2) -0.009(2) -0.0029(14) -0.004(2)
C5A 0.085(3) 0.084(3) 0.049(2) 0.019(3) 0.006(2) 0.001(2)
C6A 0.094(3) 0.087(4) 0.055(2) 0.017(3) 0.000(2) 0.007(2)
C7A 0.072(3) 0.076(3) 0.080(3) 0.001(2) -0.009(2) 0.007(2)
C8A 0.071(3) 0.079(3) 0.097(3) 0.009(3) 0.015(2) 0.006(3)
C9A 0.074(3) 0.088(3) 0.065(2) -0.007(3) 0.015(2) 0.001(2)

loop_
_atom_site_label
_atom_site_occupancy
_atom_site_fract_x
_atom_site_fract_y
_atom_site_fract_z
_atom_site_U_iso_or_equiv
_atom_site_thermal_displace_type
_atom_site_calc_flag
_atom_site_refinement_flags
_atom_site_type_symbol
C1 1 .2588(3) .1978(9) .0700(3) .0778(12) Uani d . C
H1A 1 .1766(4) .213(3) .068(2) .117 Uiso calc R H
H1B 1 .282(2) .199(2) .0043(8) .117 Uiso calc R H
H1C 1 .295(2) .3199(9) .1061(13) .117 Uiso calc R H
O2 1 .2929(2) -.0092(5) .1165(2) .0713(8) Uani d . O
C3 1 .4096(3) -.0490(6) .1332(2) .0575(9) Uani d . C
C4 1 .4339(3) -0.2512(7) .1832(3) .0643(10) Uani d . C
H4 1 .3743(3) -0.3427(7) .2007(3) .077 Uiso calc R H
C5 1 .5459(3) -0.3115(7) .2056(2) .0625(9) Uani d . C
H5 1 .5621(3) -0.4456(7) .2383(2) .075 Uiso calc R H
C6 1 .6376(3) -0.1745(6) .1804(2) .0522(9) Uani d . C
C7 1 .7553(3) -0.2312(6) .2040(2) .0526(9) Uani d . C
H7 1 .7727(3) -0.3657(6) .2359(2) .063 Uiso calc R H
C8 1 .8433(3) -.0951(6) .1815(2) .0485(9) Uani d . C
C9 1 .8153(3) .1052(6) .1323(2) .0588(10) Uani d . C
H9 1 .8744(3) .2000(6) .1165(2) .071 Uiso calc R H
C10 1 .7037(3) .1660(7) .1067(2) .0612(10) Uani d . C
H10 1 .6882(3) .2994(7) .0733(2) .073 Uiso calc R H
C11 1 .6116(3) .0272(6) .1308(2) .0506(8) Uani d . C
C12 1 .4939(3) .0879(7) .1065(2) .0579(9) Uani d . C
H12 1 .4757(3) .2199(7) .0729(2) .069 Uiso calc R H
C13 1 .9697(3) -0.1572(6) .2054(2) .0513(9) Uani d . C
H13 1 1.0121(3) -.0183(6) .2205(2) .062 Uiso calc R H
C14 1 1.0206(3) -0.2635(8) .1174(2) .0704(11) Uani d . C
H14A 1 1.1012(6) -0.291(5) .1327(8) .106 Uiso calc R H
H14B 1 1.011(2) -0.164(2) .0623(6) .106 Uiso calc R H
H14C 1 .9820(17) -0.402(3) .1018(13) .106 Uiso calc R H
C15 1 .9846(3) -0.3063(7) .2961(2) .0518(8) Uani d . C
O16 1 .9853(2) -0.5095(5) .2847(2) .0669(7) Uani d . O
O17 1 .9909(2) -0.2085(4) .3788(2) .0642(7) Uani d . O
N1A 1 1.0769(2) .2014(6) .4281(2) .0545(7) Uani d . N
H1AA 1 1.046(3) .071(7) .403(3) .065 Uiso d . H
H1AB 1 1.049(3) .218(7) .483(3) .065 Uiso d . H
H1AC 1 1.043(3) .330(7) .385(3) .065 Uiso d . H
C2A 1 1.2053(3) .2147(7) .4285(2) .0616(10) Uani d . C
H2A 1 1.2308(3) .3427(7) .4693(2) .074 Uiso calc R H
C3A 1 1.2368(4) .2625(11) .3243(3) .099(2) Uani d . C
H3AA 1 1.3188(5) .278(7) .3241(6) .148 Uiso calc R H
H3AB 1 1.200(3) .398(4) .3012(12) .148 Uiso calc R H
H3AC 1 1.211(3) .141(4) .2823(7) .148 Uiso calc R H
C4A 1 1.2610(3) .0069(7) .4747(2) .0582(9) Uani d . C
C5A 1 1.2307(3) -.0687(8) .5656(2) .0726(12) Uani d . C
H5A 1 1.1728(3) .0055(8) .5958(2) .087 Uiso calc R H
C6A 1 1.2834(4) -0.2488(8) .6119(3) .0789(13) Uani d . C
H6A 1 1.2605(4) -0.2957(8) .6722(3) .095 Uiso calc R H
C7A 1 1.3686(3) -0.3585(8) .5703(3) .0767(12) Uani d . C
H7A 1 1.4056(3) -0.4780(8) .6028(3) .092 Uiso calc R H
C8A 1 1.4005(3) -0.2930(9) .4798(3) .0818(12) Uani d . C
H8A 1 1.4581(3) -0.3694(9) .4502(3) .098 Uiso calc R H
C9A 1 1.3458(3) -0.1121(8) .4334(3) .0751(12) Uani d . C
H9A 1 1.3672(3) -.0696(8) .3721(3) .090 Uiso calc R H

loop_
_atom_type_symbol
_atom_type_description
_atom_type_scat_dispersion_real
_atom_type_scat_dispersion_imag
_atom_type_scat_source
C C 0.0181 0.0091 'International Tables Vol C Tables 4.2.6.8 and 6.1.1.4'
H H 0.0000 0.0000 'International Tables Vol C Tables 4.2.6.8 and 6.1.1.4'
N N 0.0311 0.0180 'International Tables Vol C Tables 4.2.6.8 and 6.1.1.4'
O O 0.0492 0.0322 'International Tables Vol C Tables 4.2.6.8 and 6.1.1.4'

loop_
_geom_angle_atom_site_label_1
_geom_angle_atom_site_label_2
_geom_angle_atom_site_label_3
_geom_angle
_geom_angle_publ_flag
O2 C1 H1A 109.5(2) ?
O2 C1 H1B 109.5(2) ?
H1A C1 H1B 109.5 ?
O2 C1 H1C 109.5(2) ?
H1A C1 H1C 109.5 ?
H1B C1 H1C 109.5 ?
C3 O2 C1 117.2(3) yes
C12 C3 O2 125.3(3) yes
C12 C3 C4 122.0(3) yes
O2 C3 C4 112.8(3) yes
C5 C4 C3 119.3(3) ?
C5 C4 H4 120.3(2) ?
C3 C4 H4 120.3(2) ?
C4 C5 C6 121.3(4) ?
C4 C5 H5 119.4(2) ?
C6 C5 H5 119.4(2) ?
C11 C6 C5 118.6(3) ?
C11 C6 C7 118.8(3) ?
C5 C6 C7 122.6(3) ?
C8 C7 C6 122.2(3) ?
C8 C7 H7 118.9(2) ?
C6 C7 H7 118.9(2) ?
C7 C8 C9 117.9(3) yes
C7 C8 C13 122.3(3) yes
C9 C8 C13 119.7(3) yes
C10 C9 C8 122.1(3) ?
C10 C9 H9 118.9(2) ?
C8 C9 H9 118.9(2) ?
C9 C10 C11 120.4(3) ?
C9 C10 H10 119.8(2) ?
C11 C10 H10 119.8(2) ?
C6 C11 C10 118.5(3) ?
C6 C11 C12 119.8(3) ?
C10 C11 C12 121.7(3) ?
C3 C12 C11 119.1(3) ?
C3 C12 H12 120.5(2) ?
C11 C12 H12 120.5(2) ?
C14 C13 C8 111.0(2) yes
C14 C13 C15 111.9(3) yes
C8 C13 C15 111.3(3) yes
C14 C13 H13 107.5(2) ?
C8 C13 H13 107.5(2) ?
C15 C13 H13 107.5(2) ?
C13 C14 H14A 109.5(2) ?
C13 C14 H14B 109.5(2) ?
H14A C14 H14B 109.5 ?
C13 C14 H14C 109.5(2) ?
H14A C14 H14C 109.5 ?
H14B C14 H14C 109.5 ?
O16 C15 O17 124.7(3) yes
O16 C15 C13 118.4(3) yes
O17 C15 C13 116.8(3) yes
C2A N1A H1AA 114.(2) ?
C2A N1A H1AB 116.(2) ?
H1AA N1A H1AB 106.(4) ?
C2A N1A H1AC 108.(2) ?
H1AA N1A H1AC 107.(3) ?
H1AB N1A H1AC 105.(3) ?
N1A C2A C4A 110.6(3) yes
N1A C2A C3A 108.6(3) yes
C4A C2A C3A 114.6(4) yes
N1A C2A H2A 107.6(2) ?
C4A C2A H2A 107.6(2) ?
C3A C2A H2A 107.6(3) ?
C2A C3A H3AA 109.5(2) ?
C2A C3A H3AB 109.5(3) ?
H3AA C3A H3AB 109.5 ?
C2A C3A H3AC 109.5(3) ?
H3AA C3A H3AC 109.5 ?
H3AB C3A H3AC 109.5 ?
C9A C4A C5A 116.0(4) ?
C9A C4A C2A 123.4(3) ?
C5A C4A C2A 120.5(4) ?
C6A C5A C4A 122.1(4) ?
C6A C5A H5A 118.9(2) ?
C4A C5A H5A 118.9(2) ?
C7A C6A C5A 120.3(4) ?
C7A C6A H6A 119.9(3) ?
C5A C6A H6A 119.9(2) ?
C6A C7A C8A 119.9(4) ?
C6A C7A H7A 120.0(3) ?
C8A C7A H7A 120.0(3) ?
C7A C8A C9A 119.2(4) ?
C7A C8A H8A 120.4(3) ?
C9A C8A H8A 120.4(2) ?
C4A C9A C8A 122.4(4) ?
C4A C9A H9A 118.8(2) ?
C8A C9A H9A 118.8(2) ?

loop_
_geom_bond_atom_site_label_1
_geom_bond_atom_site_label_2
_geom_bond_distance
_geom_bond_publ_flag
C1 O2 1.434(6) yes
C1 H1A 0.96 ?
C1 H1B 0.96 ?
C1 H1C 0.96 ?
O2 C3 1.380(4) yes
C3 C12 1.350(5) ?
C3 C4 1.407(5) ?
C4 C5 1.365(5) ?
C4 H4 0.93 ?
C5 C6 1.410(5) ?
C5 H5 0.93 ?
C6 C11 1.406(4) ?
C6 C7 1.424(5) ?
C7 C8 1.363(5) ?
C7 H7 0.93 ?
C8 C9 1.401(5) ?
C8 C13 1.528(5) yes
C9 C10 1.368(5) ?
C9 H9 0.93 ?
C10 C11 1.415(5) ?
C10 H10 0.93 ?
C11 C12 1.431(5) ?
C12 H12 0.93 ?
C13 C14 1.522(5) yes
C13 C15 1.528(5) yes
C13 H13 0.98 ?
C14 H14A 0.96 ?
C14 H14B 0.96 ?
C14 H14C 0.96 ?
C15 O16 1.226(5) yes
C15 O17 1.270(4) yes
N1A C2A 1.497(4) yes
N1A H1AA 0.92(4) ?
N1A H1AB 0.84(3) ?
N1A H1AC 1.03(4) ?
C2A C4A 1.517(6) yes
C2A C3A 1.527(5) yes
C2A H2A 0.98 ?
C3A H3AA 0.96 ?
C3A H3AB 0.96 ?
C3A H3AC 0.96 ?
C4A C9A 1.373(6) ?
C4A C5A 1.395(5) ?
C5A C6A 1.371(6) ?
C5A H5A 0.93 ?
C6A C7A 1.351(6) ?
C6A H6A 0.93 ?
C7A C8A 1.377(5) ?
C7A H7A 0.93 ?
C8A C9A 1.384(6) ?
C8A H8A 0.93 ?
C9A H9A 0.93 ?

loop_
_geom_torsion_atom_site_label_1
_geom_torsion_atom_site_label_2
_geom_torsion_atom_site_label_3
_geom_torsion_atom_site_label_4
_geom_torsion
_geom_torsion_publ_flag
C1 O2 C3 C12 -2.1(5) yes
C1 O2 C3 C4 177.2(3) ?
C12 C3 C4 C5 0.0(5) ?
O2 C3 C4 C5 -179.3(3) ?
C3 C4 C5 C6 0.5(5) ?
C4 C5 C6 C11 -0.2(5) ?
C4 C5 C6 C7 179.1(3) ?
C11 C6 C7 C8 1.0(4) ?
C5 C6 C7 C8 -178.3(3) ?
C6 C7 C8 C9 -0.8(5) ?
C6 C7 C8 C13 -179.1(3) ?
C7 C8 C9 C10 -0.1(5) ?
C13 C8 C9 C10 178.2(3) yes
C8 C9 C10 C11 0.9(5) ?
C5 C6 C11 C10 179.1(3) ?
C7 C6 C11 C10 -0.2(4) ?
C5 C6 C11 C12 -0.5(4) ?
C7 C6 C11 C12 -179.8(3) ?
C9 C10 C11 C6 -0.7(5) ?
C9 C10 C11 C12 178.9(3) ?
O2 C3 C12 C11 178.5(3) ?
C4 C3 C12 C11 -0.7(5) ?
C6 C11 C12 C3 1.0(5) ?
C10 C11 C12 C3 -178.6(3) ?
C7 C8 C13 C14 96.1(4) yes
C9 C8 C13 C14 -82.2(4) yes
C7 C8 C13 C15 -29.3(4) yes
C9 C8 C13 C15 152.5(3) yes
C14 C13 C15 O16 -30.9(4) yes
C8 C13 C15 O16 93.9(4) yes
C14 C13 C15 O17 151.8(3) yes
C8 C13 C15 O17 -83.4(3) yes
N1A C2A C4A C9A 132.4(4) yes
C3A C2A C4A C9A 9.2(5) yes
N1A C2A C4A C5A -50.4(4) yes
C3A C2A C4A C5A -173.5(4) ?
C9A C4A C5A C6A 1.0(6) ?
C2A C4A C5A C6A -176.5(4) yes
C4A C5A C6A C7A 0.7(6) ?
C5A C6A C7A C8A -1.8(7) ?
C6A C7A C8A C9A 1.2(6) ?
C5A C4A C9A C8A -1.6(6) ?
C2A C4A C9A C8A 175.8(3) ?
C7A C8A C9A C4A 0.6(6) ?

loop_
_cod_related_entry_id
_cod_related_entry_database
_cod_related_entry_code
1 ChemSpider 21187015
